data_1542290
loop_
_publ_author_name
'Clark, Melissa L.'
'Rudshteyn, Benjamin'
'Ge, Aimin'
'Chabolla, Steven A.'
'Machan, Charles W.'
'Psciuk, Brian T.'
'Song, Jia'
'Canzi, Gabriele'
'Lian, Tianquan'
'Batista, Victor S.'
'Kubiak, Clifford P.'

_publ_section_title
;
 Orientation of Cyano-Substituted Bipyridine Re(I)fac-Tricarbonyl
 Electrocatalysts Bound to Conducting Au Surfaces
;
_journal_issue 3
_journal_name_full 'The Journal of Physical Chemistry C'
_journal_page_first 1657
_journal_paper_doi 10.1021/acs.jpcc.5b10912
_journal_volume 120
_journal_year 2016
_chemical_formula_moiety 'C14 H7 Cl N3 O3 Re, C H2 Cl2'
_chemical_formula_sum 'C15 H9 Cl3 N3 O3 Re'
_chemical_formula_weight 571.82
_space_group_crystal_system monoclinic
_space_group_IT_number 14
_space_group_name_Hall '-P 2yn'
_space_group_name_H-M_alt 'P 1 21/n 1'
_symmetry_Int_Tables_number 14
_symmetry_space_group_name_Hall '-P 2yn'
_symmetry_space_group_name_H-M 'P 1 21/n 1'
_atom_sites_solution_primary direct
_audit_creation_date 2015-01-08
_audit_creation_method
;
Olex2 1.2
(compiled 2015.01.06 svn.r3119 for OlexSys, GUI svn.r4979)
;
_cell_angle_alpha 90
_cell_angle_beta 108.538(3)
_cell_angle_gamma 90
_cell_formula_units_Z 4
_cell_length_a 10.7568(8)
_cell_length_b 11.9888(9)
_cell_length_c 14.3677(12)
_cell_measurement_reflns_used 9853
_cell_measurement_temperature 100
_cell_measurement_theta_max 25.438
_cell_measurement_theta_min 2.686
_cell_volume 1756.7(2)
_computing_molecular_graphics 'Olex2 (Dolomanov et al., 2009)'
_computing_publication_material 'Olex2 (Dolomanov et al., 2009)'
_computing_structure_refinement 'olex2.refine (Bourhis et al., 2015)'
_computing_structure_solution 'XS (Sheldrick, 2008)'
_diffrn_ambient_temperature 100
_diffrn_measured_fraction_theta_full 0.9899
_diffrn_measured_fraction_theta_max 0.9899
_diffrn_measurement_device_type 'Bruker APEX-II CCD'
_diffrn_measurement_method '\f and \w scans'
_diffrn_radiation_monochromator graphite
_diffrn_radiation_type 'Mo K\a'
_diffrn_radiation_wavelength 0.71073
_diffrn_reflns_av_R_equivalents 0.0458
_diffrn_reflns_av_unetI/netI 0.0222
_diffrn_reflns_limit_h_max 10
_diffrn_reflns_limit_h_min -12
_diffrn_reflns_limit_k_max 14
_diffrn_reflns_limit_k_min -14
_diffrn_reflns_limit_l_max 17
_diffrn_reflns_limit_l_min -17
_diffrn_reflns_number 40655
_diffrn_reflns_theta_full 25.4747
_diffrn_reflns_theta_max 25.47
_diffrn_reflns_theta_min 3.47
_diffrn_source_current 30.0
_diffrn_source_power 1.5
_diffrn_source_voltage 50.0
_diffrn_standards_number 0
_exptl_absorpt_coefficient_mu 7.393
_exptl_absorpt_correction_T_max 0.7452
_exptl_absorpt_correction_T_min 0.5626
_exptl_absorpt_correction_type multi-scan
_exptl_absorpt_process_details
;
SADABS-2008/1 (Bruker,2008) was used for absorption correction.
wR2(int) was 0.0963 before and 0.0501 after correction.
The Ratio of minimum to maximum transmission is 0.7550.
The \l/2 correction factor is 0.0015.
;
_exptl_crystal_colour 'clear dark orange'
_exptl_crystal_colour_lustre clear
_exptl_crystal_colour_modifier dark
_exptl_crystal_colour_primary orange
_exptl_crystal_density_diffrn 2.1619
_exptl_crystal_description block
_exptl_crystal_F_000 1078.8637
_exptl_crystal_size_max 0.05
_exptl_crystal_size_mid 0.01
_exptl_crystal_size_min 0.01
_refine_diff_density_max 0.5997
_refine_diff_density_min -0.7117
_refine_diff_density_rms 0.1295
_refine_ls_d_res_high 0.8262
_refine_ls_d_res_low 5.8749
_refine_ls_goodness_of_fit_ref 1.0388
_refine_ls_hydrogen_treatment mixed
_refine_ls_matrix_type full
_refine_ls_number_constraints 17
_refine_ls_number_parameters 225
_refine_ls_number_reflns 3221
_refine_ls_number_restraints 0
_refine_ls_restrained_S_all 1.0388
_refine_ls_R_factor_all 0.0190
_refine_ls_R_factor_gt 0.0148
_refine_ls_shift/su_max 0.0001
_refine_ls_shift/su_mean 0.0000
_refine_ls_structure_factor_coef Fsqd
_refine_ls_weighting_details 'w=1/[\s^2^(Fo^2^)+(0.0090P)^2^+1.1244P] where P=(Fo^2^+2Fc^2^)/3'
_refine_ls_weighting_scheme calc
_refine_ls_wR_factor_gt 0.0277
_refine_ls_wR_factor_ref 0.0287
_reflns_Friedel_coverage 0.0
_reflns_limit_h_max 8
_reflns_limit_h_min -12
_reflns_limit_k_max 14
_reflns_limit_k_min 0
_reflns_limit_l_max 17
_reflns_limit_l_min -8
_reflns_number_gt 2912
_reflns_number_total 3221
_reflns_threshold_expression I>=2u(I)
_cod_data_source_file jp5b10912_si_003.cif
_cod_data_source_block kubiak_sc_12_10_14_re_cnbpy_0m
_cod_depositor_comments 'Adding full bibliography for 1542290--1542291.cif.'
_cod_database_code 1542290
_olex2_refinement_description
;
1. Fixed Uiso
 At 1.2 times of:
  All C(H) groups, All C(H,H) groups
2.a Secondary CH2 refined with riding coordinates:
 C15(H15a,H15b)
2.b Aromatic/amide H refined with riding coordinates:
 C7(H7), C12(H12), C10(H10), C5(H5), C4(H4), C11(H11), C13(H13)
;
_olex2_submission_special_instructions 'No special instructions were received'

loop_
_space_group_symop_id
_space_group_symop_operation_xyz
1 x,y,z
2 -x+1/2,y+1/2,-z+1/2
3 -x,-y,-z
4 x-1/2,-y-1/2,z-1/2

loop_
_atom_site_label
_atom_site_type_symbol
_atom_site_fract_x
_atom_site_fract_y
_atom_site_fract_z
_atom_site_U_iso_or_equiv
_atom_site_adp_type
_atom_site_occupancy
_atom_site_refinement_flags_posn
Re1 Re 0.751641(9) 0.208856(8) 0.395608(7) 0.00840(4) Uani 1.000000 .
N3 N 0.64751(19) 0.05508(16) 0.34235(15) 0.0092(5) Uani 1.000000 .
C6 C 0.7700(2) -0.0140(2) 0.68648(18) 0.0110(6) Uani 1.000000 .
N1 N 0.76953(19) 0.11152(16) 0.52547(15) 0.0094(5) Uani 1.000000 .
C8 C 0.6998(2) 0.0152(2) 0.51320(18) 0.0094(5) Uani 1.000000 .
C7 C 0.6973(2) -0.0489(2) 0.59255(18) 0.0095(5) Uani 1.000000 .
H7 H 0.6470(2) -0.1155(2) 0.58316(18) 0.0114(6) Uiso 1.000000 R
C12 C 0.5123(2) -0.0624(2) 0.21603(19) 0.0117(6) Uani 1.000000 .
H12 H 0.4729(2) -0.0772(2) 0.14803(19) 0.0140(7) Uiso 1.000000 R
C10 C 0.5536(2) -0.1108(2) 0.38415(19) 0.0114(6) Uani 1.000000 .
H10 H 0.5423(2) -0.1595(2) 0.43295(19) 0.0136(7) Uiso 1.000000 R
C9 C 0.6301(2) -0.0160(2) 0.41070(18) 0.0089(5) Uani 1.000000 .
C5 C 0.8419(2) 0.0838(2) 0.69906(19) 0.0127(6) Uani 1.000000 .
H5 H 0.8921(2) 0.1087(2) 0.76268(19) 0.0152(7) Uiso 1.000000 R
C4 C 0.8386(2) 0.1436(2) 0.61696(18) 0.0128(6) Uani 1.000000 .
H4 H 0.8875(2) 0.2110(2) 0.62513(18) 0.0154(7) Uiso 1.000000 R
C11 C 0.4937(2) -0.1336(2) 0.28558(19) 0.0132(6) Uani 1.000000 .
H11 H 0.4401(2) -0.1979(2) 0.26606(19) 0.0159(7) Uiso 1.000000 R
C13 C 0.5890(2) 0.0306(2) 0.24698(19) 0.0123(6) Uani 1.000000 .
H13 H 0.6013(2) 0.0799(2) 0.19887(19) 0.0148(7) Uiso 1.000000 R
O1 O 0.89630(18) 0.41585(15) 0.50225(13) 0.0190(4) Uani 1.000000 .
O2 O 0.68226(18) 0.32906(15) 0.19644(14) 0.0196(4) Uani 1.000000 .
C1 C 0.8398(2) 0.3398(2) 0.46068(19) 0.0125(6) Uani 1.000000 .
C2 C 0.7111(2) 0.2852(2) 0.2714(2) 0.0136(6) Uani 1.000000 .
N2 N 0.7761(2) -0.1290(2) 0.84011(18) 0.0248(6) Uani 1.000000 .
C14 C 0.7717(2) -0.0792(2) 0.7711(2) 0.0151(6) Uani 1.000000 .
C3 C 0.9159(3) 0.1594(2) 0.38806(19) 0.0141(6) Uani 1.000000 .
O3 O 1.01728(18) 0.13174(17) 0.38607(14) 0.0258(5) Uani 1.000000 .
Cl1 Cl 0.53760(6) 0.26446(5) 0.41186(5) 0.01209(14) Uani 1.000000 .
Cl3 Cl 0.62062(7) 0.56455(6) 0.33874(5) 0.02189(16) Uani 1.000000 .
Cl2 Cl 0.76045(7) 0.67860(6) 0.52018(5) 0.02741(18) Uani 1.000000 .
C15 C 0.6380(3) 0.5790(2) 0.46436(19) 0.0183(6) Uani 1.000000 .
H15a H 0.5534(3) 0.6028(2) 0.47163(19) 0.0219(7) Uiso 1.000000 R
H15b H 0.6620(3) 0.5061(2) 0.49764(19) 0.0219(7) Uiso 1.000000 R

loop_
_atom_site_aniso_label
_atom_site_aniso_U_11
_atom_site_aniso_U_22
_atom_site_aniso_U_33
_atom_site_aniso_U_12
_atom_site_aniso_U_13
_atom_site_aniso_U_23
Re1 0.00834(6) 0.00865(6) 0.00839(6) -0.00077(4) 0.00290(4) -0.00068(5)
N3 0.0077(11) 0.0099(11) 0.0093(12) 0.0013(9) 0.0021(9) -0.0013(9)
C6 0.0098(13) 0.0129(13) 0.0106(14) 0.0049(10) 0.0036(11) 0.0016(11)
N1 0.0077(11) 0.0088(11) 0.0099(12) 0.0017(8) 0.0002(9) -0.0018(9)
C8 0.0058(12) 0.0101(13) 0.0128(14) 0.0042(10) 0.0036(10) -0.0006(11)
C7 0.0067(12) 0.0088(13) 0.0138(15) 0.0011(10) 0.0044(11) -0.0009(11)
C12 0.0103(13) 0.0148(14) 0.0076(14) 0.0013(10) -0.0004(11) -0.0051(11)
C10 0.0107(13) 0.0097(13) 0.0134(15) 0.0021(10) 0.0035(11) 0.0010(11)
C9 0.0075(13) 0.0082(13) 0.0114(14) 0.0029(10) 0.0035(10) -0.0009(11)
C5 0.0128(14) 0.0126(14) 0.0098(15) 0.0030(11) -0.0003(11) -0.0040(11)
C4 0.0139(14) 0.0105(13) 0.0129(15) 0.0009(11) 0.0024(11) -0.0018(11)
C11 0.0101(13) 0.0100(13) 0.0187(16) 0.0003(10) 0.0033(11) -0.0046(12)
C13 0.0103(13) 0.0163(14) 0.0104(15) 0.0035(11) 0.0034(11) 0.0007(11)
O1 0.0211(11) 0.0154(10) 0.0209(11) -0.0086(8) 0.0072(9) -0.0063(9)
O2 0.0218(11) 0.0240(11) 0.0132(11) -0.0026(8) 0.0056(8) 0.0050(9)
C1 0.0128(14) 0.0174(15) 0.0102(15) 0.0022(12) 0.0078(11) 0.0045(12)
C2 0.0092(13) 0.0151(14) 0.0184(16) -0.0040(11) 0.0070(11) -0.0049(13)
N2 0.0301(15) 0.0256(14) 0.0170(14) -0.0053(11) 0.0049(11) 0.0014(12)
C14 0.0136(14) 0.0151(14) 0.0151(16) -0.0010(11) 0.0024(12) -0.0046(13)
C3 0.0161(15) 0.0155(14) 0.0090(14) -0.0040(11) 0.0016(11) -0.0052(11)
O3 0.0147(11) 0.0386(12) 0.0240(12) 0.0038(9) 0.0060(9) -0.0118(10)
Cl1 0.0113(3) 0.0123(3) 0.0136(3) 0.0016(2) 0.0052(3) 0.0019(3)
Cl3 0.0252(4) 0.0248(4) 0.0152(4) -0.0023(3) 0.0058(3) -0.0013(3)
Cl2 0.0217(4) 0.0231(4) 0.0272(4) 0.0075(3) -0.0066(3) -0.0078(3)
C15 0.0221(15) 0.0195(15) 0.0136(15) 0.0038(12) 0.0063(12) 0.0003(12)

loop_
_atom_type_symbol
_atom_type_scat_dispersion_real
_atom_type_scat_dispersion_imag
_atom_type_scat_Cromer_Mann_a1
_atom_type_scat_Cromer_Mann_a2
_atom_type_scat_Cromer_Mann_a3
_atom_type_scat_Cromer_Mann_a4
_atom_type_scat_Cromer_Mann_b1
_atom_type_scat_Cromer_Mann_b2
_atom_type_scat_Cromer_Mann_b3
_atom_type_scat_Cromer_Mann_b4
_atom_type_scat_Cromer_Mann_c
_atom_type_scat_source
_atom_type_scat_dispersion_source
C 0.00347 0.00161 2.31000 1.02000 1.58860 0.86500 20.84390 10.20750 0.56870 51.65120 0.215599998832 'International Tables Volume C Table 6.1.1.4 (pp. 500-502)' 'Henke, Gullikson and Davis, At. Data and Nucl. Data Tables, 1993, 54, 2'
Cl 0.14873 0.16029 11.46040 7.19640 6.25560 1.64550 0.01040 1.16620 18.51940 47.77840 -9.55739974976 'International Tables Volume C Table 6.1.1.4 (pp. 500-502)' 'Henke, Gullikson and Davis, At. Data and Nucl. Data Tables, 1993, 54, 2'
H 0.00000 0.00000 0.49300 0.32291 0.14019 0.04081 10.51090 26.12570 3.14236 57.79970 0.0030380000826 'International Tables Volume C Table 6.1.1.4 (pp. 500-502)' 'Henke, Gullikson and Davis, At. Data and Nucl. Data Tables, 1993, 54, 2'
O 0.01158 0.00611 3.04850 2.28680 1.54630 0.86700 13.27710 5.70110 0.32390 32.90890 0.250800013542 'International Tables Volume C Table 6.1.1.4 (pp. 500-502)' 'Henke, Gullikson and Davis, At. Data and Nucl. Data Tables, 1993, 54, 2'
N 0.00653 0.00323 12.21260 3.13220 2.01250 1.16630 0.00570 9.89330 28.99750 0.58260 -11.5290002823 'International Tables Volume C Table 6.1.1.4 (pp. 500-502)' 'Henke, Gullikson and Davis, At. Data and Nucl. Data Tables, 1993, 54, 2'
Re -0.86767 7.12843 28.76210 15.71890 14.55640 5.44174 1.67191 9.09227 0.35050 52.08610 10.4720001221 'International Tables Volume C Table 6.1.1.4 (pp. 500-502)' 'Henke, Gullikson and Davis, At. Data and Nucl. Data Tables, 1993, 54, 2'

loop_
_geom_angle_atom_site_label_1
_geom_angle_atom_site_label_2
_geom_angle_atom_site_label_3
_geom_angle
N1 Re1 N3 74.87(7)
C1 Re1 N3 171.58(9)
C1 Re1 N1 97.29(9)
C2 Re1 N3 97.91(9)
C2 Re1 N1 171.59(9)
C2 Re1 C1 89.66(10)
C3 Re1 N3 95.74(9)
C3 Re1 N1 92.96(9)
C3 Re1 C1 87.63(10)
C3 Re1 C2 92.05(11)
Cl1 Re1 N3 82.57(5)
Cl1 Re1 N1 83.92(5)
Cl1 Re1 C1 93.68(7)
Cl1 Re1 C2 90.94(7)
Cl1 Re1 C3 176.74(8)
C9 N3 Re1 116.98(15)
C13 N3 Re1 124.53(16)
C13 N3 C9 118.2(2)
C5 C6 C7 120.0(2)
C14 C6 C7 120.5(2)
C14 C6 C5 119.5(2)
C8 N1 Re1 117.02(16)
C4 N1 Re1 124.08(16)
C4 N1 C8 118.8(2)
C7 C8 N1 121.4(2)
C9 C8 N1 115.5(2)
C9 C8 C7 123.1(2)
C8 C7 C6 118.7(2)
H7 C7 C6 120.64(14)
H7 C7 C8 120.64(14)
C11 C12 H12 120.68(15)
C13 C12 H12 120.68(15)
C13 C12 C11 118.6(2)
C9 C10 H10 120.43(15)
C11 C10 H10 120.43(15)
C11 C10 C9 119.1(2)
C8 C9 N3 114.9(2)
C10 C9 N3 121.5(2)
C10 C9 C8 123.6(2)
H5 C5 C6 120.98(15)
C4 C5 C6 118.0(2)
C4 C5 H5 120.98(15)
C5 C4 N1 123.1(2)
H4 C4 N1 118.45(14)
H4 C4 C5 118.45(15)
C10 C11 C12 119.5(2)
H11 C11 C12 120.24(15)
H11 C11 C10 120.24(15)
C12 C13 N3 123.0(2)
H13 C13 N3 118.50(14)
H13 C13 C12 118.50(15)
O1 C1 Re1 177.4(2)
O2 C2 Re1 177.4(2)
N2 C14 C6 177.8(3)
O3 C3 Re1 177.7(2)
Cl2 C15 Cl3 110.59(15)
H15a C15 Cl3 109.53(9)
H15a C15 Cl2 109.53(9)
H15b C15 Cl3 109.53(9)
H15b C15 Cl2 109.53(9)
H15b C15 H15a 108.1

loop_
_geom_bond_atom_site_label_1
_geom_bond_atom_site_label_2
_geom_bond_distance
Re1 N3 2.1665(19)
Re1 N1 2.157(2)
Re1 C1 1.916(3)
Re1 C2 1.928(3)
Re1 C3 1.900(3)
Re1 Cl1 2.4782(6)
N3 C9 1.358(3)
N3 C13 1.346(3)
C6 C7 1.392(3)
C6 C5 1.384(3)
C6 C14 1.440(4)
N1 C8 1.358(3)
N1 C4 1.344(3)
C8 C7 1.382(3)
C8 C9 1.473(3)
C7 H7 0.9500
C12 H12 0.9500
C12 C11 1.376(4)
C12 C13 1.374(3)
C10 H10 0.9500
C10 C9 1.384(3)
C10 C11 1.384(3)
C5 H5 0.9500
C5 C4 1.371(4)
C4 H4 0.9500
C11 H11 0.9500
C13 H13 0.9500
O1 C1 1.152(3)
O2 C2 1.149(3)
N2 C14 1.146(3)
C3 O3 1.148(3)
Cl3 C15 1.763(3)
Cl2 C15 1.770(3)
C15 H15a 0.9900
C15 H15b 0.9900
